data_8000482
loop_
_publ_author_name
'Das, Anish Kumar'
'Maity, Subarna'
'Sengupta, Turbasu'
'Bista, Dinesh'
'Reber, Arthur C.'
'Patra, Amitava'
'Khanna, Shiv N.'
'Mandal, Sukhendu'

_publ_section_title
;
 One-Dimensional Silver-Thiolate Cluster-Assembly: Effect of Argentophilic
 Interactions on Excited-State Dynamics.
;
_journal_name_full 'The journal of physical chemistry letters'
_journal_page_first 2154
_journal_page_last 2159
_journal_paper_doi 10.1021/acs.jpclett.0c03728
_journal_year 2021
_chemical_formula_sum 'C40 H60 Ag4 S4'
_chemical_formula_weight 1100.60
_space_group_crystal_system monoclinic
_space_group_IT_number 15
_space_group_name_Hall '-C 2yc'
_space_group_name_H-M_alt 'C 1 2/c 1'
_atom_sites_solution_hydrogens geom
_audit_creation_method SHELXL-2018/3
_cell_angle_alpha 90
_cell_angle_beta 116.776(4)
_cell_angle_gamma 90
_cell_formula_units_Z 4
_cell_length_a 29.026(4)
_cell_length_b 6.5085(9)
_cell_length_c 22.952(3)
_cell_measurement_reflns_used 3792
_cell_measurement_temperature 150(2)
_cell_measurement_theta_max 25.999
_cell_measurement_theta_min 3.040
_cell_volume 3871.1(9)
_computing_cell_refinement 'Bruker SAINT'
_computing_data_collection 'Bruker SAINT'
_computing_data_reduction 'Bruker APEX2'
_computing_molecular_graphics 'Mercury (Macrae <i>et al.</i>, 2008)'
_computing_publication_material 'WINGX (Farrugia, 2014) and PLATON(Spek, 2009)'
_computing_structure_refinement 'SHELXL-2018/3 (Sheldrick, 2018)'
_computing_structure_solution 'SHELXT 2014/5 (Sheldrick, 2014)'
_diffrn_ambient_temperature 150(2)
_diffrn_measured_fraction_theta_full 0.998
_diffrn_measured_fraction_theta_max 0.998
_diffrn_measurement_device_type 'Bruker APEX-II CCD'
_diffrn_measurement_method '\f and \w scans'
_diffrn_radiation_type MoK\a
_diffrn_radiation_wavelength 0.71073
_diffrn_reflns_av_R_equivalents 0.0419
_diffrn_reflns_av_unetI/netI 0.0295
_diffrn_reflns_Laue_measured_fraction_full 0.998
_diffrn_reflns_Laue_measured_fraction_max 0.998
_diffrn_reflns_limit_h_max 35
_diffrn_reflns_limit_h_min -35
_diffrn_reflns_limit_k_max 8
_diffrn_reflns_limit_k_min -8
_diffrn_reflns_limit_l_max 26
_diffrn_reflns_limit_l_min -28
_diffrn_reflns_number 23152
_diffrn_reflns_point_group_measured_fraction_full 0.998
_diffrn_reflns_point_group_measured_fraction_max 0.998
_diffrn_reflns_theta_full 25.242
_diffrn_reflns_theta_max 25.999
_diffrn_reflns_theta_min 3.040
_exptl_absorpt_coefficient_mu 2.239
_exptl_absorpt_correction_T_max 0.926
_exptl_absorpt_correction_T_min 0.689
_exptl_absorpt_correction_type numerical
_exptl_absorpt_process_details SADABS-2014/5
_exptl_crystal_colour brown
_exptl_crystal_density_diffrn 1.889
_exptl_crystal_description rod
_exptl_crystal_F_000 2208
_exptl_crystal_size_max 0.180
_exptl_crystal_size_mid 0.095
_exptl_crystal_size_min 0.035
_refine_diff_density_max 0.721
_refine_diff_density_min -1.123
_refine_diff_density_rms 0.100
_refine_ls_extinction_method none
_refine_ls_goodness_of_fit_ref 1.041
_refine_ls_hydrogen_treatment constr
_refine_ls_matrix_type full
_refine_ls_number_parameters 217
_refine_ls_number_reflns 3792
_refine_ls_number_restraints 0
_refine_ls_restrained_S_all 1.041
_refine_ls_R_factor_all 0.0381
_refine_ls_R_factor_gt 0.0283
_refine_ls_shift/su_max 0.001
_refine_ls_shift/su_mean 0.000
_refine_ls_structure_factor_coef Fsqd
_refine_ls_weighting_details 'w=1/[\s^2^(Fo^2^)+(0.0220P)^2^+16.1875P] where P=(Fo^2^+2Fc^2^)/3'
_refine_ls_weighting_scheme calc
_refine_ls_wR_factor_gt 0.0590
_refine_ls_wR_factor_ref 0.0635
_reflns_Friedel_coverage 0.000
_reflns_number_gt 3145
_reflns_number_total 3792
_reflns_threshold_expression 'I > 2\s(I)'
_cod_data_source_file jz0c03728_si_002.cif
_cod_data_source_block AgAdS
_cod_original_cell_volume 3870.9(9)
_cod_original_sg_symbol_H-M 'C 2/c'
_cod_database_code 8000482
_shelx_shelxl_version_number 2018/3
_shelx_space_group_comment
;
The symmetry employed for this shelxl refinement is uniquely defined
by the following loop, which should always be used as a source of
symmetry information in preference to the above space-group names.
They are only intended as comments.
;
_shelx_estimated_absorpt_t_min 0.689
_shelx_estimated_absorpt_t_max 0.926

loop_
_space_group_symop_operation_xyz
'x, y, z'
'-x, y, -z+1/2'
'x+1/2, y+1/2, z'
'-x+1/2, y+1/2, -z+1/2'
'-x, -y, -z'
'x, -y, z-1/2'
'-x+1/2, -y+1/2, -z'
'x+1/2, -y+1/2, z-1/2'

loop_
_atom_site_label
_atom_site_type_symbol
_atom_site_fract_x
_atom_site_fract_y
_atom_site_fract_z
_atom_site_U_iso_or_equiv
_atom_site_adp_type
_atom_site_occupancy
_atom_site_site_symmetry_order
_atom_site_calc_flag
_atom_site_refinement_flags_posn
_atom_site_refinement_flags_adp
_atom_site_refinement_flags_occupancy
_atom_site_disorder_assembly
_atom_site_disorder_group
Ag1 Ag 0.48038(2) 0.56967(4) 0.30538(2) 0.02036(8) Uani 1 1 d . . . . .
Ag2 Ag 0.47162(2) 1.07724(4) 0.28903(2) 0.02372(9) Uani 1 1 d . . . . .
S1 S 0.54489(3) 0.31151(13) 0.33186(4) 0.01605(19) Uani 1 1 d . . . . .
S2 S 0.42087(3) 0.81855(14) 0.30445(4) 0.01783(19) Uani 1 1 d . . . . .
C11 C 0.35951(12) 0.7729(5) 0.23127(16) 0.0145(7) Uani 1 1 d . . . . .
C20 C 0.32128(13) 0.9370(5) 0.22997(17) 0.0190(8) Uani 1 1 d . . . . .
H20A H 0.334053 1.072300 0.227002 0.023 Uiso 1 1 calc R U . . .
H20B H 0.317685 0.930599 0.269956 0.023 Uiso 1 1 calc R U . . .
C15 C 0.26849(13) 0.9006(6) 0.17091(18) 0.0209(8) Uani 1 1 d . . . . .
H15 H 0.244048 1.005841 0.170072 0.025 Uiso 1 1 calc R U . . .
C12 C 0.33925(13) 0.5587(5) 0.23642(17) 0.0194(8) Uani 1 1 d . . . . .
H12B H 0.363425 0.454302 0.237370 0.023 Uiso 1 1 calc R U . . .
H12A H 0.335876 0.548769 0.276499 0.023 Uiso 1 1 calc R U . . .
C18 C 0.36522(13) 0.7862(5) 0.16858(16) 0.0166(7) Uani 1 1 d . . . . .
H18B H 0.389681 0.683626 0.169222 0.020 Uiso 1 1 calc R U . . .
H18A H 0.378357 0.920617 0.165369 0.020 Uiso 1 1 calc R U . . .
C14 C 0.24864(13) 0.6882(6) 0.17698(19) 0.0238(8) Uani 1 1 d . . . . .
H14B H 0.214957 0.664966 0.140563 0.029 Uiso 1 1 calc R U . . .
H14A H 0.245121 0.680530 0.216992 0.029 Uiso 1 1 calc R U . . .
C17 C 0.31283(13) 0.7506(6) 0.10948(17) 0.0185(8) Uani 1 1 d . . . . .
H17 H 0.316684 0.759074 0.069267 0.022 Uiso 1 1 calc R U . . .
C19 C 0.29269(14) 0.5360(6) 0.11494(18) 0.0228(8) Uani 1 1 d . . . . .
H19A H 0.259720 0.511137 0.077438 0.027 Uiso 1 1 calc R U . . .
H19B H 0.316783 0.431731 0.115565 0.027 Uiso 1 1 calc R U . . .
C13 C 0.28648(14) 0.5234(6) 0.17746(19) 0.0230(8) Uani 1 1 d . . . . .
H13 H 0.273447 0.387172 0.180725 0.028 Uiso 1 1 calc R U . . .
C16 C 0.27453(13) 0.9127(6) 0.10834(18) 0.0218(8) Uani 1 1 d . . . . .
H16A H 0.241351 0.890416 0.070917 0.026 Uiso 1 1 calc R U . . .
H16B H 0.286732 1.048265 0.104388 0.026 Uiso 1 1 calc R U . . .
C3 C 0.62706(14) 0.4427(5) 0.52935(17) 0.0187(8) Uani 1 1 d . . . . .
H3 H 0.647538 0.564545 0.550726 0.022 Uiso 1 1 calc R U . . .
C10 C 0.58453(14) 0.4142(6) 0.55023(17) 0.0208(8) Uani 1 1 d . . . . .
H10A H 0.562370 0.534274 0.538114 0.025 Uiso 1 1 calc R U . . .
H10B H 0.599648 0.398540 0.597256 0.025 Uiso 1 1 calc R U . . .
C9 C 0.60620(13) 0.0911(5) 0.44148(16) 0.0165(7) Uani 1 1 d . . . . .
H9A H 0.633267 0.109079 0.428147 0.020 Uiso 1 1 calc R U . . .
H9B H 0.586444 -0.030042 0.419791 0.020 Uiso 1 1 calc R U . . .
C1 C 0.57095(12) 0.2794(5) 0.42154(15) 0.0135(7) Uani 1 1 d . . . . .
C4 C 0.66183(14) 0.2529(6) 0.54895(17) 0.0212(8) Uani 1 1 d . . . . .
H4B H 0.677479 0.235869 0.595953 0.025 Uiso 1 1 calc R U . . .
H4A H 0.689241 0.270916 0.536243 0.025 Uiso 1 1 calc R U . . .
C7 C 0.55275(14) 0.2234(6) 0.51704(17) 0.0204(8) Uani 1 1 d . . . . .
H7 H 0.525411 0.205004 0.530506 0.025 Uiso 1 1 calc R U . . .
C6 C 0.58786(15) 0.0338(5) 0.53663(18) 0.0231(8) Uani 1 1 d . . . . .
H6A H 0.603044 0.014812 0.583537 0.028 Uiso 1 1 calc R U . . .
H6B H 0.567726 -0.087547 0.515920 0.028 Uiso 1 1 calc R U . . .
C8 C 0.52869(13) 0.2502(6) 0.44309(17) 0.0195(8) Uani 1 1 d . . . . .
H8A H 0.506018 0.368762 0.430245 0.023 Uiso 1 1 calc R U . . .
H8B H 0.508254 0.129947 0.421862 0.023 Uiso 1 1 calc R U . . .
C5 C 0.63029(14) 0.0617(5) 0.51575(17) 0.0203(8) Uani 1 1 d . . . . .
H5 H 0.652784 -0.059308 0.528352 0.024 Uiso 1 1 calc R U . . .
C2 C 0.60260(13) 0.4699(5) 0.45498(16) 0.0159(7) Uani 1 1 d . . . . .
H2B H 0.580489 0.590178 0.442360 0.019 Uiso 1 1 calc R U . . .
H2A H 0.629431 0.490355 0.441368 0.019 Uiso 1 1 calc R U . . .

loop_
_atom_site_aniso_label
_atom_site_aniso_U_11
_atom_site_aniso_U_22
_atom_site_aniso_U_33
_atom_site_aniso_U_23
_atom_site_aniso_U_13
_atom_site_aniso_U_12
Ag1 0.01582(14) 0.02201(16) 0.01930(15) 0.00424(12) 0.00441(11) 0.00289(11)
Ag2 0.02004(15) 0.02478(17) 0.02661(17) -0.00687(13) 0.01075(13) -0.00854(12)
S1 0.0156(4) 0.0181(4) 0.0126(4) 0.0004(3) 0.0048(3) -0.0017(3)
S2 0.0160(4) 0.0205(5) 0.0154(4) 0.0000(4) 0.0057(4) -0.0018(4)
C11 0.0115(16) 0.0131(17) 0.0189(18) 0.0025(14) 0.0068(14) 0.0004(13)
C20 0.0205(18) 0.0160(18) 0.0219(19) -0.0031(15) 0.0109(15) 0.0001(15)
C15 0.0168(18) 0.0174(19) 0.027(2) -0.0011(16) 0.0085(16) 0.0051(15)
C12 0.0193(18) 0.0127(18) 0.0246(19) 0.0056(15) 0.0087(16) 0.0005(15)
C18 0.0143(17) 0.0189(19) 0.0163(18) -0.0001(14) 0.0064(14) 0.0001(14)
C14 0.0134(17) 0.033(2) 0.023(2) -0.0014(17) 0.0070(16) -0.0057(16)
C17 0.0192(18) 0.0212(19) 0.0146(18) -0.0012(14) 0.0073(15) -0.0020(15)
C19 0.0174(18) 0.0187(19) 0.026(2) -0.0056(15) 0.0038(16) -0.0025(15)
C13 0.0200(18) 0.0155(19) 0.032(2) 0.0017(16) 0.0105(17) -0.0078(15)
C16 0.0163(17) 0.0198(19) 0.024(2) 0.0046(16) 0.0040(15) 0.0013(15)
C3 0.0237(18) 0.0095(17) 0.0187(18) -0.0043(14) 0.0057(15) -0.0037(15)
C10 0.029(2) 0.0195(19) 0.0147(18) 0.0012(15) 0.0109(16) 0.0046(16)
C9 0.0177(17) 0.0126(17) 0.0181(18) -0.0005(14) 0.0071(15) 0.0019(14)
C1 0.0139(16) 0.0153(17) 0.0096(16) 0.0014(13) 0.0036(13) -0.0008(14)
C4 0.0169(18) 0.0233(19) 0.0164(19) -0.0022(15) 0.0013(15) -0.0018(15)
C7 0.0211(19) 0.023(2) 0.0204(19) 0.0016(15) 0.0126(16) -0.0064(16)
C6 0.034(2) 0.0140(18) 0.0176(19) 0.0025(14) 0.0082(17) -0.0060(16)
C8 0.0160(17) 0.0223(19) 0.0206(19) 0.0005(15) 0.0088(15) -0.0031(15)
C5 0.0265(19) 0.0115(18) 0.0170(18) 0.0014(14) 0.0046(15) 0.0046(15)
C2 0.0193(17) 0.0092(17) 0.0195(18) 0.0004(14) 0.0089(15) -0.0031(14)

loop_
_atom_type_symbol
_atom_type_description
_atom_type_scat_dispersion_real
_atom_type_scat_dispersion_imag
_atom_type_scat_source
C C 0.0033 0.0016 'International Tables Vol C Tables 4.2.6.8 and 6.1.1.4'
H H 0.0000 0.0000 'International Tables Vol C Tables 4.2.6.8 and 6.1.1.4'
P P 0.1023 0.0942 'International Tables Vol C Tables 4.2.6.8 and 6.1.1.4'
S S 0.1246 0.1234 'International Tables Vol C Tables 4.2.6.8 and 6.1.1.4'
Ag Ag -0.8971 1.1015 'International Tables Vol C Tables 4.2.6.8 and 6.1.1.4'

loop_
_geom_angle_atom_site_label_1
_geom_angle_atom_site_label_2
_geom_angle_atom_site_label_3
_geom_angle
_geom_angle_site_symmetry_1
_geom_angle_site_symmetry_3
_geom_angle_publ_flag
S2 Ag1 S1 166.93(3) . . ?
S2 Ag1 Ag1 120.69(2) . 2_655 ?
S1 Ag1 Ag1 71.60(2) . 2_655 ?
S2 Ag1 Ag2 131.46(3) . 1_545 ?
S1 Ag1 Ag2 48.70(2) . 1_545 ?
Ag1 Ag1 Ag2 86.870(7) 2_655 1_545 ?
S2 Ag1 Ag2 45.43(2) . . ?
S1 Ag1 Ag2 137.88(2) . . ?
Ag1 Ag1 Ag2 86.964(7) 2_655 . ?
Ag2 Ag1 Ag2 167.869(13) 1_545 . ?
S2 Ag2 S1 150.97(3) . 1_565 ?
S2 Ag2 Ag2 130.61(2) . 2_655 ?
S1 Ag2 Ag2 67.51(2) 1_565 2_655 ?
S2 Ag2 Ag1 135.37(3) . 1_565 ?
S1 Ag2 Ag1 47.30(2) 1_565 1_565 ?
Ag2 Ag2 Ag1 91.988(7) 2_655 1_565 ?
S2 Ag2 Ag1 45.30(2) . . ?
S1 Ag2 Ag1 124.66(2) 1_565 . ?
Ag2 Ag2 Ag1 91.930(7) 2_655 . ?
Ag1 Ag2 Ag1 167.869(13) 1_565 . ?
C1 S1 Ag1 104.07(11) . . ?
C1 S1 Ag2 102.86(11) . 1_545 ?
Ag1 S1 Ag2 84.00(3) . 1_545 ?
C11 S2 Ag1 107.51(11) . . ?
C11 S2 Ag2 112.95(11) . . ?
Ag1 S2 Ag2 89.27(3) . . ?
C18 C11 C20 109.2(3) . . ?
C18 C11 C12 109.4(3) . . ?
C20 C11 C12 109.5(3) . . ?
C18 C11 S2 112.4(2) . . ?
C20 C11 S2 107.5(2) . . ?
C12 C11 S2 108.8(2) . . ?
C11 C20 C15 109.6(3) . . ?
C11 C20 H20A 109.8 . . ?
C15 C20 H20A 109.8 . . ?
C11 C20 H20B 109.8 . . ?
C15 C20 H20B 109.8 . . ?
H20A C20 H20B 108.2 . . ?
C16 C15 C14 109.9(3) . . ?
C16 C15 C20 109.3(3) . . ?
C14 C15 C20 109.0(3) . . ?
C16 C15 H15 109.5 . . ?
C14 C15 H15 109.5 . . ?
C20 C15 H15 109.5 . . ?
C13 C12 C11 109.4(3) . . ?
C13 C12 H12B 109.8 . . ?
C11 C12 H12B 109.8 . . ?
C13 C12 H12A 109.8 . . ?
C11 C12 H12A 109.8 . . ?
H12B C12 H12A 108.2 . . ?
C11 C18 C17 109.9(3) . . ?
C11 C18 H18B 109.7 . . ?
C17 C18 H18B 109.7 . . ?
C11 C18 H18A 109.7 . . ?
C17 C18 H18A 109.7 . . ?
H18B C18 H18A 108.2 . . ?
C15 C14 C13 109.6(3) . . ?
C15 C14 H14B 109.7 . . ?
C13 C14 H14B 109.7 . . ?
C15 C14 H14A 109.7 . . ?
C13 C14 H14A 109.7 . . ?
H14B C14 H14A 108.2 . . ?
C16 C17 C18 109.6(3) . . ?
C16 C17 C19 109.2(3) . . ?
C18 C17 C19 109.1(3) . . ?
C16 C17 H17 109.7 . . ?
C18 C17 H17 109.7 . . ?
C19 C17 H17 109.7 . . ?
C13 C19 C17 109.6(3) . . ?
C13 C19 H19A 109.8 . . ?
C17 C19 H19A 109.8 . . ?
C13 C19 H19B 109.8 . . ?
C17 C19 H19B 109.8 . . ?
H19A C19 H19B 108.2 . . ?
C19 C13 C14 110.1(3) . . ?
C19 C13 C12 109.1(3) . . ?
C14 C13 C12 109.2(3) . . ?
C19 C13 H13 109.5 . . ?
C14 C13 H13 109.5 . . ?
C12 C13 H13 109.5 . . ?
C17 C16 C15 109.9(3) . . ?
C17 C16 H16A 109.7 . . ?
C15 C16 H16A 109.7 . . ?
C17 C16 H16B 109.7 . . ?
C15 C16 H16B 109.7 . . ?
H16A C16 H16B 108.2 . . ?
C10 C3 C4 109.3(3) . . ?
C10 C3 C2 109.2(3) . . ?
C4 C3 C2 109.5(3) . . ?
C10 C3 H3 109.6 . . ?
C4 C3 H3 109.6 . . ?
C2 C3 H3 109.6 . . ?
C3 C10 C7 109.5(3) . . ?
C3 C10 H10A 109.8 . . ?
C7 C10 H10A 109.8 . . ?
C3 C10 H10B 109.8 . . ?
C7 C10 H10B 109.8 . . ?
H10A C10 H10B 108.2 . . ?
C1 C9 C5 109.9(3) . . ?
C1 C9 H9A 109.7 . . ?
C5 C9 H9A 109.7 . . ?
C1 C9 H9B 109.7 . . ?
C5 C9 H9B 109.7 . . ?
H9A C9 H9B 108.2 . . ?
C8 C1 C2 109.1(3) . . ?
C8 C1 C9 109.3(3) . . ?
C2 C1 C9 109.3(3) . . ?
C8 C1 S1 112.8(2) . . ?
C2 C1 S1 108.5(2) . . ?
C9 C1 S1 107.8(2) . . ?
C3 C4 C5 110.1(3) . . ?
C3 C4 H4B 109.6 . . ?
C5 C4 H4B 109.6 . . ?
C3 C4 H4A 109.6 . . ?
C5 C4 H4A 109.6 . . ?
H4B C4 H4A 108.2 . . ?
C8 C7 C10 109.4(3) . . ?
C8 C7 C6 109.2(3) . . ?
C10 C7 C6 109.6(3) . . ?
C8 C7 H7 109.5 . . ?
C10 C7 H7 109.5 . . ?
C6 C7 H7 109.5 . . ?
C5 C6 C7 109.7(3) . . ?
C5 C6 H6A 109.7 . . ?
C7 C6 H6A 109.7 . . ?
C5 C6 H6B 109.7 . . ?
C7 C6 H6B 109.7 . . ?
H6A C6 H6B 108.2 . . ?
C7 C8 C1 110.0(3) . . ?
C7 C8 H8A 109.7 . . ?
C1 C8 H8A 109.7 . . ?
C7 C8 H8B 109.7 . . ?
C1 C8 H8B 109.7 . . ?
H8A C8 H8B 108.2 . . ?
C6 C5 C4 109.2(3) . . ?
C6 C5 C9 109.7(3) . . ?
C4 C5 C9 108.8(3) . . ?
C6 C5 H5 109.7 . . ?
C4 C5 H5 109.7 . . ?
C9 C5 H5 109.7 . . ?
C1 C2 C3 109.7(3) . . ?
C1 C2 H2B 109.7 . . ?
C3 C2 H2B 109.7 . . ?
C1 C2 H2A 109.7 . . ?
C3 C2 H2A 109.7 . . ?
H2B C2 H2A 108.2 . . ?

loop_
_geom_bond_atom_site_label_1
_geom_bond_atom_site_label_2
_geom_bond_distance
_geom_bond_site_symmetry_2
_geom_bond_publ_flag
Ag1 S2 2.3611(10) . ?
Ag1 S1 2.3819(9) . ?
Ag1 Ag1 3.2202(7) 2_655 ?
Ag1 Ag2 3.2235(6) 1_545 ?
Ag1 Ag2 3.3216(6) . ?
Ag2 S2 2.3666(10) . ?
Ag2 S1 2.4352(9) 1_565 ?
Ag2 Ag2 2.9293(6) 2_655 ?
S1 C1 1.857(3) . ?
S2 C11 1.840(3) . ?
C11 C18 1.523(5) . ?
C11 C20 1.531(5) . ?
C11 C12 1.538(5) . ?
C20 C15 1.539(5) . ?
C20 H20A 0.9700 . ?
C20 H20B 0.9700 . ?
C15 C16 1.525(5) . ?
C15 C14 1.528(5) . ?
C15 H15 0.9800 . ?
C12 C13 1.537(5) . ?
C12 H12B 0.9700 . ?
C12 H12A 0.9700 . ?
C18 C17 1.532(5) . ?
C18 H18B 0.9700 . ?
C18 H18A 0.9700 . ?
C14 C13 1.532(5) . ?
C14 H14B 0.9700 . ?
C14 H14A 0.9700 . ?
C17 C16 1.525(5) . ?
C17 C19 1.540(5) . ?
C17 H17 0.9800 . ?
C19 C13 1.527(5) . ?
C19 H19A 0.9700 . ?
C19 H19B 0.9700 . ?
C13 H13 0.9800 . ?
C16 H16A 0.9700 . ?
C16 H16B 0.9700 . ?
C3 C10 1.524(5) . ?
C3 C4 1.529(5) . ?
C3 C2 1.535(5) . ?
C3 H3 0.9800 . ?
C10 C7 1.529(5) . ?
C10 H10A 0.9700 . ?
C10 H10B 0.9700 . ?
C9 C1 1.528(5) . ?
C9 C5 1.535(5) . ?
C9 H9A 0.9700 . ?
C9 H9B 0.9700 . ?
C1 C8 1.527(5) . ?
C1 C2 1.528(4) . ?
C4 C5 1.529(5) . ?
C4 H4B 0.9700 . ?
C4 H4A 0.9700 . ?
C7 C8 1.527(5) . ?
C7 C6 1.533(5) . ?
C7 H7 0.9800 . ?
C6 C5 1.520(5) . ?
C6 H6A 0.9700 . ?
C6 H6B 0.9700 . ?
C8 H8A 0.9700 . ?
C8 H8B 0.9700 . ?
C5 H5 0.9800 . ?
C2 H2B 0.9700 . ?
C2 H2A 0.9700 . ?

loop_
_geom_torsion_atom_site_label_1
_geom_torsion_atom_site_label_2
_geom_torsion_atom_site_label_3
_geom_torsion_atom_site_label_4
_geom_torsion
_geom_torsion_site_symmetry_1
_geom_torsion_site_symmetry_2
_geom_torsion_site_symmetry_3
_geom_torsion_site_symmetry_4
_geom_torsion_publ_flag
Ag1 S2 C11 C18 -58.8(2) . . . . ?
Ag2 S2 C11 C18 38.1(3) . . . . ?
Ag1 S2 C11 C20 -178.9(2) . . . . ?
Ag2 S2 C11 C20 -82.1(2) . . . . ?
Ag1 S2 C11 C12 62.6(2) . . . . ?
Ag2 S2 C11 C12 159.4(2) . . . . ?
C18 C11 C20 C15 60.0(4) . . . . ?
C12 C11 C20 C15 -59.8(4) . . . . ?
S2 C11 C20 C15 -177.8(2) . . . . ?
C11 C20 C15 C16 -59.9(4) . . . . ?
C11 C20 C15 C14 60.3(4) . . . . ?
C18 C11 C12 C13 -60.1(4) . . . . ?
C20 C11 C12 C13 59.6(4) . . . . ?
S2 C11 C12 C13 176.8(2) . . . . ?
C20 C11 C18 C17 -59.9(4) . . . . ?
C12 C11 C18 C17 60.0(4) . . . . ?
S2 C11 C18 C17 -179.1(2) . . . . ?
C16 C15 C14 C13 58.9(4) . . . . ?
C20 C15 C14 C13 -60.8(4) . . . . ?
C11 C18 C17 C16 59.6(4) . . . . ?
C11 C18 C17 C19 -59.8(4) . . . . ?
C16 C17 C19 C13 -59.6(4) . . . . ?
C18 C17 C19 C13 60.2(4) . . . . ?
C17 C19 C13 C14 59.2(4) . . . . ?
C17 C19 C13 C12 -60.6(4) . . . . ?
C15 C14 C13 C19 -58.8(4) . . . . ?
C15 C14 C13 C12 60.9(4) . . . . ?
C11 C12 C13 C19 60.4(4) . . . . ?
C11 C12 C13 C14 -59.9(4) . . . . ?
C18 C17 C16 C15 -59.4(4) . . . . ?
C19 C17 C16 C15 60.0(4) . . . . ?
C14 C15 C16 C17 -60.0(4) . . . . ?
C20 C15 C16 C17 59.5(4) . . . . ?
C4 C3 C10 C7 -59.7(4) . . . . ?
C2 C3 C10 C7 60.1(4) . . . . ?
C5 C9 C1 C8 -59.0(4) . . . . ?
C5 C9 C1 C2 60.3(4) . . . . ?
C5 C9 C1 S1 178.1(2) . . . . ?
Ag1 S1 C1 C8 49.8(3) . . . . ?
Ag2 S1 C1 C8 -37.2(3) 1_545 . . . ?
Ag1 S1 C1 C2 -71.2(2) . . . . ?
Ag2 S1 C1 C2 -158.2(2) 1_545 . . . ?
Ag1 S1 C1 C9 170.5(2) . . . . ?
Ag2 S1 C1 C9 83.6(2) 1_545 . . . ?
C10 C3 C4 C5 60.0(4) . . . . ?
C2 C3 C4 C5 -59.6(4) . . . . ?
C3 C10 C7 C8 -59.9(4) . . . . ?
C3 C10 C7 C6 59.7(4) . . . . ?
C8 C7 C6 C5 60.0(4) . . . . ?
C10 C7 C6 C5 -59.9(4) . . . . ?
C10 C7 C8 C1 59.8(4) . . . . ?
C6 C7 C8 C1 -60.1(4) . . . . ?
C2 C1 C8 C7 -59.7(4) . . . . ?
C9 C1 C8 C7 59.8(4) . . . . ?
S1 C1 C8 C7 179.6(2) . . . . ?
C7 C6 C5 C4 59.6(4) . . . . ?
C7 C6 C5 C9 -59.6(4) . . . . ?
C3 C4 C5 C6 -59.9(4) . . . . ?
C3 C4 C5 C9 59.7(4) . . . . ?
C1 C9 C5 C6 59.3(4) . . . . ?
C1 C9 C5 C4 -60.1(4) . . . . ?
C8 C1 C2 C3 59.8(4) . . . . ?
C9 C1 C2 C3 -59.7(4) . . . . ?
S1 C1 C2 C3 -177.0(2) . . . . ?
C10 C3 C2 C1 -60.3(4) . . . . ?
C4 C3 C2 C1 59.3(4) . . . . ?
